data_7121760
loop_
_publ_author_name
'Vlahopoulou, G.'
'M\"oller, S'
'Haak, J.'
'Hasche, P.'
'Drexler, H.-J.'
'Heller, D.'
'Beweries, T.'

_publ_section_title
;
 Synthesis of Rh(iii) thiophosphinito pincer hydrido complexes by
 base-free C-H bond activation at room temperature.
;
_journal_issue 49
_journal_name_full 'Chemical communications (Cambridge, England)'
_journal_page_first 6292
_journal_page_last 6295
_journal_paper_doi 10.1039/c8cc03913e
_journal_volume 54
_journal_year 2018
_chemical_formula_sum 'C76 H72 Cl4 P4 Rh4 S4'
_chemical_formula_weight 1790.89
_space_group_crystal_system triclinic
_space_group_IT_number 2
_space_group_name_Hall '-P 1'
_space_group_name_H-M_alt 'P -1'
_symmetry_space_group_name_Hall '-P 1'
_symmetry_space_group_name_H-M 'P -1'
_atom_sites_solution_hydrogens mixed
_audit_creation_method SHELXL-2014
_audit_update_record
;
2018-01-12 deposited with the CCDC.
2018-05-25 downloaded from the CCDC.
;
_cell_angle_alpha 78.973(2)
_cell_angle_beta 84.819(2)
_cell_angle_gamma 78.382(2)
_cell_formula_units_Z 2
_cell_length_a 10.7617(13)
_cell_length_b 17.854(2)
_cell_length_c 19.459(2)
_cell_measurement_reflns_used 9983
_cell_measurement_temperature 150(2)
_cell_measurement_theta_max 27.50
_cell_measurement_theta_min 2.25
_cell_volume 3589.4(7)
_computing_cell_refinement 'SAINT (Bruker, 2013)'
_computing_data_collection 'APEX2 (Bruker, 2014)'
_computing_data_reduction 'SAINT (Bruker, 2013)'
_computing_molecular_graphics 'Bruker SHELXTL'
_computing_publication_material 'Bruker SHELXTL'
_computing_structure_refinement 'SHELXL-2014 (Sheldrick 2014)'
_computing_structure_solution 'SHELXS-97 (Sheldrick 2008)'
_diffrn_ambient_temperature 150(2)
_diffrn_detector_area_resol_mean 8.3333
_diffrn_measured_fraction_theta_full 0.999
_diffrn_measured_fraction_theta_max 0.999
_diffrn_measurement_device_type 'Bruker APEX-II CCD'
_diffrn_measurement_method '\f and \w scans'
_diffrn_radiation_type MoK\a
_diffrn_radiation_wavelength 0.71073
_diffrn_reflns_av_R_equivalents 0.0325
_diffrn_reflns_av_unetI/netI 0.0380
_diffrn_reflns_Laue_measured_fraction_full 0.999
_diffrn_reflns_Laue_measured_fraction_max 0.999
_diffrn_reflns_limit_h_max 13
_diffrn_reflns_limit_h_min -13
_diffrn_reflns_limit_k_max 22
_diffrn_reflns_limit_k_min -22
_diffrn_reflns_limit_l_max 24
_diffrn_reflns_limit_l_min -24
_diffrn_reflns_number 48210
_diffrn_reflns_point_group_measured_fraction_full 0.999
_diffrn_reflns_point_group_measured_fraction_max 0.999
_diffrn_reflns_theta_full 25.242
_diffrn_reflns_theta_max 27.103
_diffrn_reflns_theta_min 1.068
_diffrn_source 'fine-focus sealed tube'
_exptl_absorpt_coefficient_mu 1.302
_exptl_absorpt_correction_T_max 0.7456
_exptl_absorpt_correction_T_min 0.6877
_exptl_absorpt_correction_type multi-scan
_exptl_absorpt_process_details 'SADABS (Bruker, 2014)'
_exptl_crystal_colour yellow
_exptl_crystal_density_diffrn 1.657
_exptl_crystal_description part
_exptl_crystal_F_000 1800
_exptl_crystal_size_max 0.241
_exptl_crystal_size_mid 0.229
_exptl_crystal_size_min 0.128
_refine_diff_density_max 0.993
_refine_diff_density_min -0.802
_refine_diff_density_rms 0.096
_refine_ls_extinction_method none
_refine_ls_goodness_of_fit_ref 1.019
_refine_ls_hydrogen_treatment mixed
_refine_ls_matrix_type full
_refine_ls_number_parameters 866
_refine_ls_number_reflns 15834
_refine_ls_number_restraints 37
_refine_ls_restrained_S_all 1.023
_refine_ls_R_factor_all 0.0545
_refine_ls_R_factor_gt 0.0347
_refine_ls_shift/su_max 0.002
_refine_ls_shift/su_mean 0.000
_refine_ls_structure_factor_coef Fsqd
_refine_ls_weighting_details 'w=1/[\s^2^(Fo^2^)+(0.0331P)^2^+5.5749P] where P=(Fo^2^+2Fc^2^)/3'
_refine_ls_weighting_scheme calc
_refine_ls_wR_factor_gt 0.0752
_refine_ls_wR_factor_ref 0.0857
_reflns_Friedel_coverage 0.000
_reflns_number_gt 12245
_reflns_number_total 15834
_reflns_threshold_expression 'I > 2\s(I)'
_cod_data_source_file c8cc03913e2.cif
_cod_data_source_block AX1356abs
_cod_depositor_comments 'Adding full bibliography for 7121756--7121760.cif.'
_cod_original_cell_volume 3589.5(8)
_cod_database_code 7121760
_shelx_space_group_comment
;
The symmetry employed for this shelxl refinement is uniquely defined
by the following loop, which should always be used as a source of
symmetry information in preference to the above space-group names.
They are only intended as comments.
;
_shelx_estimated_absorpt_t_min 0.744
_shelx_estimated_absorpt_t_max 0.851
_shelxl_version_number 2014-3

loop_
_space_group_symop_operation_xyz
'x, y, z'
'-x, -y, -z'

loop_
_atom_site_label
_atom_site_type_symbol
_atom_site_fract_x
_atom_site_fract_y
_atom_site_fract_z
_atom_site_U_iso_or_equiv
_atom_site_adp_type
_atom_site_occupancy
_atom_site_site_symmetry_order
_atom_site_calc_flag
_atom_site_refinement_flags_posn
_atom_site_refinement_flags_adp
_atom_site_refinement_flags_occupancy
_atom_site_disorder_assembly
_atom_site_disorder_group
Rh1 Rh 0.48463(2) 0.73504(2) 0.36843(2) 0.02147(6) Uani 1 1 d D . . . .
H1 H 0.482(5) 0.777(3) 0.2792(12) 0.098(19) Uiso 1 1 d D . . . .
Rh2 Rh 0.28389(2) 0.75185(2) 0.52660(2) 0.02438(7) Uani 1 1 d . . . . .
Rh3 Rh 0.94500(2) 0.74619(2) 0.86829(2) 0.01906(6) Uani 1 1 d D . . . .
H2 H 0.955(5) 0.780(3) 0.7772(11) 0.080(16) Uiso 1 1 d D . . . .
Cl1 Cl 0.28425(8) 0.81599(5) 0.40593(4) 0.02658(17) Uani 1 1 d . . . . .
Cl2 Cl 0.48441(7) 0.67414(4) 0.49637(4) 0.02384(16) Uani 1 1 d . . . . .
Cl3 Cl 0.71674(8) 0.80192(7) 0.88805(4) 0.0439(3) Uani 1 1 d . . . . .
Cl4 Cl 0.92968(9) 0.69770(6) 0.99842(4) 0.0385(2) Uani 1 1 d . . . . .
S1 S 0.78619(9) 0.78318(5) 0.34119(6) 0.0377(2) Uani 1 1 d . . . . .
S2 S 0.51255(10) 0.55121(6) 0.32520(6) 0.0399(2) Uani 1 1 d . . . . .
S3 S 1.18976(9) 0.83360(5) 0.89869(5) 0.0377(2) Uani 1 1 d . . . . .
S4 S 1.08253(10) 0.56797(5) 0.82231(5) 0.0390(2) Uani 1 1 d . . . . .
P1 P 0.60072(8) 0.82763(5) 0.37475(4) 0.02398(18) Uani 1 1 d . . . . .
P2 P 0.37598(9) 0.64713(5) 0.34317(4) 0.02611(19) Uani 1 1 d . . . . .
P3 P 0.99821(9) 0.86114(5) 0.87528(4) 0.02651(19) Uani 1 1 d . . . . .
P4 P 0.90508(9) 0.63587(5) 0.84000(5) 0.02665(19) Uani 1 1 d D . . . .
C1 C 0.6456(3) 0.6685(2) 0.33543(15) 0.0267(7) Uani 1 1 d . . . . .
C2 C 0.7645(3) 0.6923(2) 0.32575(17) 0.0286(7) Uani 1 1 d . . . . .
C3 C 0.8751(4) 0.6470(3) 0.3027(2) 0.0455(10) Uani 1 1 d . . . . .
H3 H 0.9525 0.6658 0.2966 0.055 Uiso 1 1 calc R U . . .
C4 C 0.8721(4) 0.5747(3) 0.2886(3) 0.0609(14) Uani 1 1 d . . . . .
H4 H 0.9479 0.5430 0.2737 0.073 Uiso 1 1 calc R U . . .
C5 C 0.7592(4) 0.5486(3) 0.2962(2) 0.0502(11) Uani 1 1 d . . . . .
H5 H 0.7566 0.4989 0.2862 0.060 Uiso 1 1 calc R U . . .
C6 C 0.6484(3) 0.5948(2) 0.31841(18) 0.0331(8) Uani 1 1 d . . . . .
C7 C 0.6199(3) 0.85991(19) 0.45621(17) 0.0277(7) Uani 1 1 d . . . . .
C8 C 0.7359(4) 0.8662(3) 0.4775(2) 0.0486(11) Uani 1 1 d . . . . .
H8 H 0.8117 0.8489 0.4513 0.058 Uiso 1 1 calc R U . . .
C9 C 0.7425(5) 0.8977(3) 0.5368(2) 0.0595(13) Uani 1 1 d . . . . .
H9 H 0.8226 0.9026 0.5506 0.071 Uiso 1 1 calc R U . . .
C10 C 0.6335(5) 0.9216(2) 0.5757(2) 0.0508(11) Uani 1 1 d . . . . .
H10 H 0.6380 0.9433 0.6162 0.061 Uiso 1 1 calc R U . . .
C11 C 0.5185(4) 0.9142(2) 0.5557(2) 0.0463(10) Uani 1 1 d . . . . .
H11 H 0.4433 0.9298 0.5830 0.056 Uiso 1 1 calc R U . . .
C12 C 0.5108(4) 0.8841(2) 0.49605(19) 0.0359(8) Uani 1 1 d . . . . .
H12 H 0.4303 0.8799 0.4823 0.043 Uiso 1 1 calc R U . . .
C13 C 0.5628(3) 0.92087(19) 0.31508(16) 0.0259(7) Uani 1 1 d . . . . .
C14 C 0.6390(3) 0.97588(19) 0.31033(18) 0.0303(8) Uani 1 1 d . . . . .
H14 H 0.7070 0.9666 0.3406 0.036 Uiso 1 1 calc R U . . .
C15 C 0.6171(4) 1.0441(2) 0.2620(2) 0.0372(9) Uani 1 1 d . . . . .
H15 H 0.6709 1.0809 0.2588 0.045 Uiso 1 1 calc R U . . .
C16 C 0.5178(4) 1.0590(2) 0.2188(2) 0.0417(10) Uani 1 1 d . . . . .
H16 H 0.5034 1.1056 0.1852 0.050 Uiso 1 1 calc R U . . .
C17 C 0.4392(4) 1.0060(3) 0.2242(2) 0.0503(11) Uani 1 1 d . . . . .
H17 H 0.3689 1.0168 0.1953 0.060 Uiso 1 1 calc R U . . .
C18 C 0.4621(4) 0.9362(2) 0.2721(2) 0.0425(10) Uani 1 1 d . . . . .
H18 H 0.4084 0.8994 0.2750 0.051 Uiso 1 1 calc R U . . .
C19 C 0.2687(4) 0.6053(2) 0.41044(17) 0.0309(8) Uani 1 1 d . . . . .
C20 C 0.1424(4) 0.6417(3) 0.4155(2) 0.0422(10) Uani 1 1 d . . . . .
H20 H 0.1119 0.6867 0.3824 0.051 Uiso 1 1 calc R U . . .
C21 C 0.0607(4) 0.6132(3) 0.4685(2) 0.0570(13) Uani 1 1 d . . . . .
H21 H -0.0258 0.6382 0.4715 0.068 Uiso 1 1 calc R U . . .
C22 C 0.1055(5) 0.5482(3) 0.5170(2) 0.0624(15) Uani 1 1 d . . . . .
H22 H 0.0496 0.5290 0.5538 0.075 Uiso 1 1 calc R U . . .
C23 C 0.2297(5) 0.5112(3) 0.5126(2) 0.0553(13) Uani 1 1 d . . . . .
H23 H 0.2591 0.4660 0.5459 0.066 Uiso 1 1 calc R U . . .
C24 C 0.3125(4) 0.5390(2) 0.46010(19) 0.0420(10) Uani 1 1 d . . . . .
H24 H 0.3988 0.5135 0.4575 0.050 Uiso 1 1 calc R U . . .
C25 C 0.2794(3) 0.6751(2) 0.26658(16) 0.0311(8) Uani 1 1 d . . . . .
C26 C 0.2264(4) 0.7524(2) 0.24412(19) 0.0424(10) Uani 1 1 d . . . . .
H26 H 0.2427 0.7913 0.2674 0.051 Uiso 1 1 calc R U . . .
C27 C 0.1492(4) 0.7728(3) 0.1874(2) 0.0497(11) Uani 1 1 d . . . . .
H27 H 0.1132 0.8259 0.1719 0.060 Uiso 1 1 calc R U . . .
C28 C 0.1244(4) 0.7170(3) 0.1534(2) 0.0493(11) Uani 1 1 d . . . . .
H28 H 0.0707 0.7315 0.1150 0.059 Uiso 1 1 calc R U . . .
C29 C 0.1770(4) 0.6405(3) 0.1750(2) 0.0471(11) Uani 1 1 d . . . . .
H29 H 0.1605 0.6018 0.1515 0.057 Uiso 1 1 calc R U . . .
C30 C 0.2546(4) 0.6199(2) 0.23148(19) 0.0402(9) Uani 1 1 d . . . . .
H30 H 0.2912 0.5668 0.2462 0.048 Uiso 1 1 calc R U . . .
C31 C 0.1623(4) 0.8476(2) 0.5590(2) 0.0404(9) Uani 1 1 d . . . . .
H31 H 0.1593 0.8975 0.5250 0.048 Uiso 1 1 calc R U . . .
C32 C 0.0900(4) 0.7975(2) 0.5418(2) 0.0416(10) Uani 1 1 d . . . . .
H32 H 0.0448 0.8178 0.4974 0.050 Uiso 1 1 calc R U . . .
C33 C 0.0231(5) 0.7444(3) 0.5955(3) 0.0702(15) Uani 1 1 d . . . . .
H33A H -0.0347 0.7763 0.6259 0.084 Uiso 1 1 calc R U . . .
H33B H -0.0299 0.7199 0.5708 0.084 Uiso 1 1 calc R U . . .
C34 C 0.1082(4) 0.6818(3) 0.6410(2) 0.0540(12) Uani 1 1 d . . . . .
H34A H 0.0825 0.6316 0.6410 0.065 Uiso 1 1 calc R U . . .
H34B H 0.0956 0.6920 0.6897 0.065 Uiso 1 1 calc R U . . .
C35 C 0.2480(4) 0.6745(2) 0.61902(18) 0.0372(9) Uani 1 1 d . . . . .
H35 H 0.2940 0.6198 0.6198 0.045 Uiso 1 1 calc R U . . .
C36 C 0.3229(4) 0.7242(2) 0.63366(17) 0.0382(9) Uani 1 1 d . . . . .
H36 H 0.4128 0.6984 0.6425 0.046 Uiso 1 1 calc R U . . .
C37 C 0.2772(5) 0.7918(3) 0.6697(2) 0.0602(13) Uani 1 1 d . . . . .
H37A H 0.2426 0.7725 0.7172 0.072 Uiso 1 1 calc R U . . .
H37B H 0.3510 0.8150 0.6752 0.072 Uiso 1 1 calc R U . . .
C38 C 0.1798(5) 0.8531(3) 0.6343(3) 0.0700(16) Uani 1 1 d . . . . .
H38A H 0.2023 0.9040 0.6349 0.084 Uiso 1 1 calc R U . . .
H38B H 0.0977 0.8514 0.6614 0.084 Uiso 1 1 calc R U . . .
C41 C 1.1327(3) 0.70459(18) 0.85494(15) 0.0227(7) Uani 1 1 d . . . . .
C42 C 1.2271(3) 0.7453(2) 0.86512(17) 0.0277(7) Uani 1 1 d . . . . .
C43 C 1.3565(3) 0.7191(2) 0.85109(19) 0.0380(9) Uani 1 1 d . . . . .
H43 H 1.4165 0.7485 0.8592 0.046 Uiso 1 1 calc R U . . .
C44 C 1.3974(4) 0.6513(3) 0.8257(2) 0.0461(11) Uani 1 1 d . . . . .
H44 H 1.4851 0.6344 0.8145 0.055 Uiso 1 1 calc R U . . .
C45 C 1.3104(4) 0.6082(2) 0.81683(19) 0.0423(10) Uani 1 1 d . . . . .
H45 H 1.3382 0.5604 0.8005 0.051 Uiso 1 1 calc R U . . .
C46 C 1.1809(3) 0.6337(2) 0.83151(17) 0.0285(7) Uani 1 1 d . . . . .
C47 C 0.9210(4) 0.9140(2) 0.94332(19) 0.0374(9) Uani 1 1 d . . . . .
C48 C 0.8286(4) 0.9801(2) 0.9275(2) 0.0411(9) Uani 1 1 d . . . . .
H48 H 0.8115 1.0016 0.8800 0.049 Uiso 1 1 calc R U . . .
C49 C 0.7609(4) 1.0149(3) 0.9812(2) 0.0525(11) Uani 1 1 d . . . . .
H49 H 0.6984 1.0606 0.9701 0.063 Uiso 1 1 calc R U . . .
C50 C 0.7837(5) 0.9836(3) 1.0501(2) 0.0611(13) Uani 1 1 d . . . . .
H50 H 0.7348 1.0061 1.0868 0.073 Uiso 1 1 calc R U . . .
C51 C 0.8783(6) 0.9195(3) 1.0655(2) 0.082(2) Uani 1 1 d . . . . .
H51 H 0.8964 0.8987 1.1130 0.098 Uiso 1 1 calc R U . . .
C52 C 0.9474(6) 0.8848(3) 1.0126(2) 0.0687(16) Uani 1 1 d . . . . .
H52 H 1.0131 0.8409 1.0240 0.082 Uiso 1 1 calc R U . . .
C53 C 0.9851(3) 0.93585(19) 0.79718(18) 0.0284(7) Uani 1 1 d . . . . .
C54 C 1.0550(4) 0.9942(2) 0.7886(2) 0.0396(9) Uani 1 1 d . . . . .
H54 H 1.1141 0.9932 0.8224 0.047 Uiso 1 1 calc R U . . .
C55 C 1.0400(4) 1.0541(2) 0.7316(2) 0.0484(11) Uani 1 1 d . . . . .
H55 H 1.0883 1.0941 0.7266 0.058 Uiso 1 1 calc R U . . .
C56 C 0.9562(4) 1.0562(2) 0.6822(2) 0.0497(11) Uani 1 1 d . . . . .
H56 H 0.9465 1.0974 0.6430 0.060 Uiso 1 1 calc R U . . .
C57 C 0.8856(4) 0.9983(2) 0.6897(2) 0.0496(11) Uani 1 1 d . . . . .
H57 H 0.8268 0.9998 0.6556 0.059 Uiso 1 1 calc R U . . .
C58 C 0.9003(4) 0.9376(2) 0.7471(2) 0.0385(9) Uani 1 1 d . . . . .
H58 H 0.8523 0.8975 0.7518 0.046 Uiso 1 1 calc R U . . .
C59 C 0.8371(6) 0.5634(4) 0.8973(4) 0.022(2) Uani 0.506(10) 1 d DG . P A 3
C60 C 0.9024(5) 0.5004(4) 0.9420(5) 0.029(2) Uani 0.506(10) 1 d G . P A 3
H60 H 0.9925 0.4914 0.9413 0.035 Uiso 0.506(10) 1 calc R U P A 3
C61 C 0.8358(6) 0.4508(4) 0.9878(4) 0.039(3) Uani 0.506(10) 1 d G . P A 3
H61 H 0.8804 0.4077 1.0183 0.046 Uiso 0.506(10) 1 calc R U P A 3
C62 C 0.7039(6) 0.4640(4) 0.9888(3) 0.038(2) Uani 0.506(10) 1 d G . P A 3
H62 H 0.6584 0.4301 1.0201 0.045 Uiso 0.506(10) 1 calc R U P A 3
C63 C 0.6386(5) 0.5270(5) 0.9441(4) 0.053(3) Uani 0.506(10) 1 d G . P A 3
H63 H 0.5485 0.5361 0.9448 0.064 Uiso 0.506(10) 1 calc R U P A 3
C64 C 0.7052(6) 0.5767(4) 0.8984(4) 0.046(3) Uani 0.506(10) 1 d G . P A 3
H64 H 0.6606 0.6197 0.8678 0.055 Uiso 0.506(10) 1 calc R U P A 3
C59' C 0.8078(7) 0.5801(4) 0.9093(4) 0.022(2) Uani 0.494(10) 1 d DG . P A 4
C60' C 0.8618(6) 0.5066(4) 0.9434(5) 0.029(2) Uani 0.494(10) 1 d G . P A 4
H60' H 0.9464 0.4839 0.9308 0.034 Uiso 0.494(10) 1 calc R U P A 4
C61' C 0.7919(7) 0.4662(3) 0.9961(4) 0.034(3) Uani 0.494(10) 1 d G . P A 4
H61' H 0.8288 0.4159 1.0194 0.041 Uiso 0.494(10) 1 calc R U P A 4
C62' C 0.6681(6) 0.4993(4) 1.0146(3) 0.047(3) Uani 0.494(10) 1 d G . P A 4
H62' H 0.6203 0.4717 1.0506 0.056 Uiso 0.494(10) 1 calc R U P A 4
C63' C 0.6142(4) 0.5729(4) 0.9804(4) 0.044(3) Uani 0.494(10) 1 d G . P A 4
H63' H 0.5296 0.5955 0.9930 0.053 Uiso 0.494(10) 1 calc R U P A 4
C64' C 0.6840(6) 0.6133(3) 0.9277(3) 0.039(2) Uani 0.494(10) 1 d G . P A 4
H64' H 0.6472 0.6635 0.9044 0.047 Uiso 0.494(10) 1 calc R U P A 4
C65 C 0.8214(4) 0.6440(2) 0.76035(19) 0.0337(8) Uani 1 1 d . . . . .
C66 C 0.7528(4) 0.7141(2) 0.7291(2) 0.0382(9) Uani 1 1 d . . . . .
H66 H 0.7475 0.7593 0.7491 0.046 Uiso 1 1 calc R U . . .
C67 C 0.6913(4) 0.7183(3) 0.6681(2) 0.0491(11) Uani 1 1 d . . . . .
H67 H 0.6434 0.7665 0.6467 0.059 Uiso 1 1 calc R U . . .
C68 C 0.6994(4) 0.6538(3) 0.6388(2) 0.0532(12) Uani 1 1 d . . . . .
H68 H 0.6579 0.6573 0.5970 0.064 Uiso 1 1 calc R U . . .
C69 C 0.7674(5) 0.5837(3) 0.6697(3) 0.0639(14) Uani 1 1 d . . . . .
H69 H 0.7745 0.5389 0.6489 0.077 Uiso 1 1 calc R U . . .
C70 C 0.8255(5) 0.5788(2) 0.7314(2) 0.0575(13) Uani 1 1 d . . . . .
H70 H 0.8688 0.5299 0.7541 0.069 Uiso 1 1 calc R U . . .
Rh4A Rh 0.71289(8) 0.73529(15) 1.01205(4) 0.0286(3) Uani 0.541(5) 1 d D . P B 1
C71 C 0.5414(8) 0.8121(6) 1.0325(4) 0.0519(10) Uani 0.541(5) 1 d D . P B 1
H71 H 0.5185 0.8573 0.9938 0.062 Uiso 0.541(5) 1 calc R U P B 1
C72 C 0.5146(7) 0.7442(6) 1.0209(4) 0.0519(10) Uani 0.541(5) 1 d D . P B 1
H72 H 0.4745 0.7483 0.9756 0.062 Uiso 0.541(5) 1 calc R U P B 1
C73 C 0.4709(7) 0.6838(5) 1.0817(4) 0.0519(10) Uani 0.541(5) 1 d D . P B 1
H73A H 0.4261 0.7110 1.1192 0.062 Uiso 0.541(5) 1 calc R U P B 1
H73B H 0.4103 0.6577 1.0643 0.062 Uiso 0.541(5) 1 calc R U P B 1
C74 C 0.5814(7) 0.6234(5) 1.1117(4) 0.0519(10) Uani 0.541(5) 1 d D . P B 1
H74A H 0.5620 0.6066 1.1623 0.062 Uiso 0.541(5) 1 calc R U P B 1
H74B H 0.5907 0.5775 1.0887 0.062 Uiso 0.541(5) 1 calc R U P B 1
C75 C 0.7045(8) 0.6515(6) 1.1026(4) 0.0519(10) Uani 0.541(5) 1 d D . P B 1
H75 H 0.7809 0.6088 1.1075 0.062 Uiso 0.541(5) 1 calc R U P B 1
C76 C 0.7227(8) 0.7201(6) 1.1219(4) 0.0519(10) Uani 0.541(5) 1 d D . P B 1
H76 H 0.8094 0.7176 1.1379 0.062 Uiso 0.541(5) 1 calc R U P B 1
C77 C 0.6175(7) 0.7733(5) 1.1561(4) 0.0519(10) Uani 0.541(5) 1 d D . P B 1
H77A H 0.5615 0.7413 1.1862 0.062 Uiso 0.541(5) 1 calc R U P B 1
H77B H 0.6559 0.7998 1.1867 0.062 Uiso 0.541(5) 1 calc R U P B 1
C78 C 0.5378(8) 0.8339(5) 1.1047(3) 0.0519(10) Uani 0.541(5) 1 d D . P B 1
H78A H 0.5681 0.8835 1.0997 0.062 Uiso 0.541(5) 1 calc R U P B 1
H78B H 0.4487 0.8422 1.1238 0.062 Uiso 0.541(5) 1 calc R U P B 1
Rh4B Rh 0.70498(10) 0.77177(17) 1.01384(4) 0.0270(4) Uani 0.459(5) 1 d D . P B 2
C81 C 0.5529(9) 0.8601(7) 1.0304(5) 0.0591(13) Uani 0.459(5) 1 d D . P B 2
H81 H 0.5452 0.9072 0.9927 0.071 Uiso 0.459(5) 1 calc R U P B 2
C82 C 0.5084(9) 0.8001(8) 1.0142(5) 0.0591(13) Uani 0.459(5) 1 d D . P B 2
H82 H 0.4762 0.8119 0.9660 0.071 Uiso 0.459(5) 1 calc R U P B 2
C83 C 0.4431(9) 0.7410(7) 1.0641(5) 0.0591(13) Uani 0.459(5) 1 d D . P B 2
H83A H 0.3633 0.7684 1.0846 0.071 Uiso 0.459(5) 1 calc R U P B 2
H83B H 0.4210 0.7040 1.0374 0.071 Uiso 0.459(5) 1 calc R U P B 2
C84 C 0.5268(8) 0.6965(7) 1.1226(5) 0.0591(13) Uani 0.459(5) 1 d D . P B 2
H84A H 0.5166 0.6416 1.1310 0.071 Uiso 0.459(5) 1 calc R U P B 2
H84B H 0.4958 0.7174 1.1659 0.071 Uiso 0.459(5) 1 calc R U P B 2
C85 C 0.6684(9) 0.6988(7) 1.1099(5) 0.0591(13) Uani 0.459(5) 1 d D . P B 2
H85 H 0.7263 0.6469 1.1181 0.071 Uiso 0.459(5) 1 calc R U P B 2
C86 C 0.7195(10) 0.7604(7) 1.1225(5) 0.0591(13) Uani 0.459(5) 1 d D . P B 2
H86 H 0.8086 0.7452 1.1380 0.071 Uiso 0.459(5) 1 calc R U P B 2
C87 C 0.6415(9) 0.8285(7) 1.1516(5) 0.0591(13) Uani 0.459(5) 1 d D . P B 2
H87A H 0.6991 0.8621 1.1603 0.071 Uiso 0.459(5) 1 calc R U P B 2
H87B H 0.6003 0.8089 1.1972 0.071 Uiso 0.459(5) 1 calc R U P B 2
C88 C 0.5399(9) 0.8773(7) 1.1042(5) 0.0591(13) Uani 0.459(5) 1 d D . P B 2
H88A H 0.4557 0.8687 1.1254 0.071 Uiso 0.459(5) 1 calc R U P B 2
H88B H 0.5426 0.9329 1.1017 0.071 Uiso 0.459(5) 1 calc R U P B 2

loop_
_atom_site_aniso_label
_atom_site_aniso_U_11
_atom_site_aniso_U_22
_atom_site_aniso_U_33
_atom_site_aniso_U_23
_atom_site_aniso_U_13
_atom_site_aniso_U_12
Rh1 0.02269(13) 0.02682(13) 0.01554(11) -0.00212(9) -0.00178(9) -0.00735(10)
Rh2 0.02316(14) 0.02919(14) 0.01825(12) -0.00077(10) -0.00040(10) -0.00253(11)
Rh3 0.02052(13) 0.01922(12) 0.01668(11) -0.00168(9) -0.00240(9) -0.00278(10)
Cl1 0.0240(4) 0.0312(4) 0.0207(4) 0.0027(3) -0.0041(3) -0.0019(3)
Cl2 0.0242(4) 0.0280(4) 0.0175(3) -0.0018(3) -0.0040(3) -0.0015(3)
Cl3 0.0227(4) 0.0802(7) 0.0187(4) -0.0026(4) -0.0020(3) 0.0086(4)
Cl4 0.0360(5) 0.0574(6) 0.0200(4) 0.0078(4) -0.0080(3) -0.0147(4)
S1 0.0243(5) 0.0316(5) 0.0584(6) -0.0104(4) 0.0047(4) -0.0088(4)
S2 0.0384(5) 0.0365(5) 0.0506(6) -0.0167(4) -0.0053(4) -0.0106(4)
S3 0.0392(5) 0.0281(5) 0.0498(6) -0.0052(4) -0.0202(4) -0.0094(4)
S4 0.0452(6) 0.0269(4) 0.0472(5) -0.0180(4) -0.0199(5) 0.0066(4)
P1 0.0238(4) 0.0252(4) 0.0230(4) -0.0021(3) -0.0031(3) -0.0059(3)
P2 0.0299(5) 0.0321(5) 0.0194(4) -0.0037(3) -0.0038(3) -0.0128(4)
P3 0.0344(5) 0.0193(4) 0.0269(4) -0.0046(3) -0.0076(4) -0.0045(4)
P4 0.0311(5) 0.0197(4) 0.0304(4) 0.0009(3) -0.0154(4) -0.0067(4)
C1 0.0314(19) 0.0361(18) 0.0141(14) -0.0052(13) -0.0008(13) -0.0093(15)
C2 0.0269(18) 0.0361(19) 0.0251(16) -0.0113(14) 0.0000(14) -0.0067(15)
C3 0.032(2) 0.064(3) 0.049(2) -0.032(2) 0.0100(18) -0.014(2)
C4 0.039(3) 0.074(3) 0.083(3) -0.058(3) 0.011(2) -0.008(2)
C5 0.045(3) 0.059(3) 0.059(3) -0.041(2) 0.007(2) -0.014(2)
C6 0.033(2) 0.042(2) 0.0286(18) -0.0144(15) -0.0024(15) -0.0091(16)
C7 0.0316(19) 0.0250(16) 0.0268(17) -0.0018(13) -0.0077(14) -0.0059(14)
C8 0.040(2) 0.063(3) 0.046(2) -0.020(2) -0.0175(19) -0.002(2)
C9 0.056(3) 0.071(3) 0.058(3) -0.024(2) -0.031(2) -0.002(2)
C10 0.078(3) 0.040(2) 0.038(2) -0.0115(18) -0.019(2) -0.010(2)
C11 0.057(3) 0.043(2) 0.043(2) -0.0164(18) 0.007(2) -0.015(2)
C12 0.039(2) 0.035(2) 0.038(2) -0.0106(16) -0.0004(16) -0.0130(17)
C13 0.0255(18) 0.0266(17) 0.0233(16) 0.0006(13) -0.0012(13) -0.0042(14)
C14 0.0306(19) 0.0280(17) 0.0328(18) -0.0047(14) -0.0044(15) -0.0063(15)
C15 0.039(2) 0.0289(19) 0.044(2) -0.0022(16) -0.0025(17) -0.0093(16)
C16 0.040(2) 0.036(2) 0.043(2) 0.0110(17) -0.0047(18) -0.0069(18)
C17 0.038(2) 0.054(3) 0.054(3) 0.020(2) -0.022(2) -0.015(2)
C18 0.037(2) 0.043(2) 0.046(2) 0.0128(18) -0.0141(18) -0.0205(18)
C19 0.042(2) 0.0377(19) 0.0202(16) -0.0052(14) -0.0057(14) -0.0222(17)
C20 0.039(2) 0.058(3) 0.035(2) -0.0021(18) -0.0053(17) -0.025(2)
C21 0.047(3) 0.093(4) 0.042(2) -0.010(2) 0.005(2) -0.043(3)
C22 0.089(4) 0.085(4) 0.029(2) -0.005(2) 0.007(2) -0.063(3)
C23 0.091(4) 0.055(3) 0.028(2) 0.0042(18) -0.008(2) -0.042(3)
C24 0.060(3) 0.040(2) 0.0301(19) 0.0028(16) -0.0147(18) -0.022(2)
C25 0.0313(19) 0.050(2) 0.0172(15) -0.0051(14) -0.0031(13) -0.0205(17)
C26 0.052(3) 0.049(2) 0.0284(19) -0.0059(17) -0.0158(18) -0.009(2)
C27 0.052(3) 0.055(3) 0.041(2) 0.002(2) -0.022(2) -0.009(2)
C28 0.044(2) 0.082(3) 0.0256(19) 0.001(2) -0.0139(17) -0.025(2)
C29 0.050(3) 0.072(3) 0.031(2) -0.015(2) -0.0054(18) -0.030(2)
C30 0.045(2) 0.054(2) 0.0284(19) -0.0067(17) -0.0058(17) -0.024(2)
C31 0.035(2) 0.040(2) 0.041(2) -0.0076(17) 0.0047(17) 0.0036(17)
C32 0.0236(19) 0.051(2) 0.040(2) 0.0041(18) 0.0038(16) 0.0030(17)
C33 0.042(3) 0.072(3) 0.084(4) 0.002(3) 0.020(3) -0.006(2)
C34 0.051(3) 0.076(3) 0.036(2) 0.004(2) 0.0065(19) -0.032(2)
C35 0.047(2) 0.0334(19) 0.0251(17) 0.0051(14) 0.0014(16) -0.0044(17)
C36 0.038(2) 0.053(2) 0.0194(16) 0.0015(15) -0.0070(15) -0.0046(19)
C37 0.106(4) 0.052(3) 0.027(2) -0.0063(19) -0.005(2) -0.027(3)
C38 0.061(3) 0.089(4) 0.061(3) -0.046(3) -0.002(3) 0.014(3)
C41 0.0210(16) 0.0284(16) 0.0163(14) 0.0016(12) -0.0035(12) -0.0027(13)
C42 0.0264(18) 0.0318(18) 0.0246(16) -0.0011(13) -0.0064(14) -0.0064(15)
C43 0.0248(19) 0.056(2) 0.0317(19) 0.0041(17) -0.0093(15) -0.0126(18)
C44 0.024(2) 0.073(3) 0.035(2) -0.009(2) -0.0058(16) 0.007(2)
C45 0.036(2) 0.052(2) 0.033(2) -0.0183(18) -0.0100(17) 0.0178(19)
C46 0.0273(18) 0.0354(19) 0.0223(16) -0.0090(14) -0.0093(14) 0.0026(15)
C47 0.052(2) 0.0271(18) 0.036(2) -0.0123(15) -0.0072(18) -0.0040(17)
C48 0.044(2) 0.038(2) 0.043(2) -0.0140(17) -0.0085(18) -0.0010(18)
C49 0.049(3) 0.049(3) 0.060(3) -0.025(2) -0.008(2) 0.007(2)
C50 0.081(4) 0.057(3) 0.049(3) -0.033(2) -0.002(2) 0.000(3)
C51 0.145(6) 0.053(3) 0.037(2) -0.020(2) -0.019(3) 0.025(3)
C52 0.125(5) 0.037(2) 0.037(2) -0.0185(19) -0.020(3) 0.019(3)
C53 0.0307(19) 0.0212(16) 0.0302(17) -0.0009(13) -0.0037(14) -0.0001(14)
C54 0.039(2) 0.0282(19) 0.052(2) 0.0009(17) -0.0096(18) -0.0110(17)
C55 0.039(2) 0.031(2) 0.068(3) 0.0079(19) 0.001(2) -0.0089(18)
C56 0.038(2) 0.040(2) 0.055(3) 0.0196(19) 0.003(2) 0.0015(19)
C57 0.044(3) 0.048(2) 0.047(2) 0.0138(19) -0.015(2) -0.002(2)
C58 0.043(2) 0.0295(19) 0.040(2) 0.0051(16) -0.0106(17) -0.0074(17)
C59 0.017(4) 0.014(4) 0.035(4) -0.008(4) -0.007(3) 0.001(3)
C60 0.031(5) 0.028(4) 0.021(4) 0.002(3) -0.014(4) 0.011(3)
C61 0.055(7) 0.024(4) 0.029(4) -0.003(4) -0.008(4) 0.011(4)
C62 0.050(6) 0.031(5) 0.031(4) 0.008(3) -0.004(4) -0.018(4)
C63 0.037(5) 0.060(6) 0.056(6) 0.019(5) -0.005(4) -0.020(4)
C64 0.026(5) 0.046(6) 0.052(6) 0.020(4) -0.005(4) -0.002(4)
C59' 0.023(5) 0.010(4) 0.032(5) 0.000(3) -0.013(3) 0.002(3)
C60' 0.027(5) 0.024(5) 0.032(5) -0.006(4) -0.019(4) 0.008(4)
C61' 0.055(8) 0.016(4) 0.029(5) 0.008(3) -0.021(5) -0.006(5)
C62' 0.052(6) 0.046(6) 0.047(5) 0.003(4) -0.009(4) -0.029(5)
C63' 0.033(5) 0.043(5) 0.057(6) -0.002(4) 0.002(4) -0.017(4)
C64' 0.029(4) 0.029(4) 0.055(5) 0.003(4) -0.002(4) -0.006(4)
C65 0.040(2) 0.0302(18) 0.0340(19) -0.0005(15) -0.0190(16) -0.0123(16)
C66 0.041(2) 0.034(2) 0.040(2) 0.0004(16) -0.0200(17) -0.0070(17)
C67 0.044(3) 0.056(3) 0.044(2) 0.014(2) -0.028(2) -0.013(2)
C68 0.049(3) 0.080(3) 0.039(2) -0.003(2) -0.024(2) -0.028(2)
C69 0.075(4) 0.062(3) 0.066(3) -0.023(2) -0.042(3) -0.012(3)
C70 0.074(3) 0.038(2) 0.067(3) -0.013(2) -0.048(3) -0.001(2)
Rh4A 0.0273(3) 0.0358(8) 0.0181(3) -0.0022(3) -0.0001(2) 0.0017(4)
C71 0.0426(17) 0.075(2) 0.0287(14) 0.0005(15) 0.0034(12) -0.0021(17)
C72 0.0426(17) 0.075(2) 0.0287(14) 0.0005(15) 0.0034(12) -0.0021(17)
C73 0.0426(17) 0.075(2) 0.0287(14) 0.0005(15) 0.0034(12) -0.0021(17)
C74 0.0426(17) 0.075(2) 0.0287(14) 0.0005(15) 0.0034(12) -0.0021(17)
C75 0.0426(17) 0.075(2) 0.0287(14) 0.0005(15) 0.0034(12) -0.0021(17)
C76 0.0426(17) 0.075(2) 0.0287(14) 0.0005(15) 0.0034(12) -0.0021(17)
C77 0.0426(17) 0.075(2) 0.0287(14) 0.0005(15) 0.0034(12) -0.0021(17)
C78 0.0426(17) 0.075(2) 0.0287(14) 0.0005(15) 0.0034(12) -0.0021(17)
Rh4B 0.0251(4) 0.0360(10) 0.0183(3) -0.0065(4) 0.0043(2) -0.0030(4)
C81 0.049(2) 0.079(3) 0.046(2) -0.012(2) 0.0133(17) -0.009(2)
C82 0.049(2) 0.079(3) 0.046(2) -0.012(2) 0.0133(17) -0.009(2)
C83 0.049(2) 0.079(3) 0.046(2) -0.012(2) 0.0133(17) -0.009(2)
C84 0.049(2) 0.079(3) 0.046(2) -0.012(2) 0.0133(17) -0.009(2)
C85 0.049(2) 0.079(3) 0.046(2) -0.012(2) 0.0133(17) -0.009(2)
C86 0.049(2) 0.079(3) 0.046(2) -0.012(2) 0.0133(17) -0.009(2)
C87 0.049(2) 0.079(3) 0.046(2) -0.012(2) 0.0133(17) -0.009(2)
C88 0.049(2) 0.079(3) 0.046(2) -0.012(2) 0.0133(17) -0.009(2)

loop_
_atom_type_symbol
_atom_type_description
_atom_type_scat_dispersion_real
_atom_type_scat_dispersion_imag
_atom_type_scat_source
C C 0.0033 0.0016 'International Tables Vol C Tables 4.2.6.8 and 6.1.1.4'
H H 0.0000 0.0000 'International Tables Vol C Tables 4.2.6.8 and 6.1.1.4'
P P 0.1023 0.0942 'International Tables Vol C Tables 4.2.6.8 and 6.1.1.4'
S S 0.1246 0.1234 'International Tables Vol C Tables 4.2.6.8 and 6.1.1.4'
Cl Cl 0.1484 0.1585 'International Tables Vol C Tables 4.2.6.8 and 6.1.1.4'
Rh Rh -1.1178 0.9187 'International Tables Vol C Tables 4.2.6.8 and 6.1.1.4'

loop_
_geom_angle_atom_site_label_1
_geom_angle_atom_site_label_2
_geom_angle_atom_site_label_3
_geom_angle
H1 Rh1 C1 82.2(18)
H1 Rh1 P2 87.3(18)
C1 Rh1 P2 87.74(10)
H1 Rh1 P1 83.9(18)
C1 Rh1 P1 88.56(10)
P2 Rh1 P1 170.79(3)
H1 Rh1 Cl1 96.6(18)
C1 Rh1 Cl1 178.33(9)
P2 Rh1 Cl1 91.02(3)
P1 Rh1 Cl1 92.49(3)
H1 Rh1 Cl2 178.8(18)
C1 Rh1 Cl2 98.28(9)
P2 Rh1 Cl2 91.65(3)
P1 Rh1 Cl2 97.23(3)
Cl1 Rh1 Cl2 82.88(3)
H1 Rh1 H1 0(3)
C1 Rh1 H1 82.2(18)
P2 Rh1 H1 87.3(18)
P1 Rh1 H1 83.9(18)
Cl1 Rh1 H1 96.6(18)
Cl2 Rh1 H1 178.8(18)
C31 Rh2 C32 38.99(16)
C31 Rh2 C35 93.96(15)
C32 Rh2 C35 82.44(15)
C31 Rh2 C36 82.28(16)
C32 Rh2 C36 96.11(16)
C35 Rh2 C36 38.65(15)
C31 Rh2 Cl1 92.03(11)
C32 Rh2 Cl1 91.22(11)
C35 Rh2 Cl1 161.28(12)
C36 Rh2 Cl1 160.06(12)
C31 Rh2 Cl2 156.34(12)
C32 Rh2 Cl2 164.53(13)
C35 Rh2 Cl2 94.73(11)
C36 Rh2 Cl2 90.92(11)
Cl1 Rh2 Cl2 86.70(3)
H2 Rh3 C41 84.3(16)
H2 Rh3 P3 84.4(16)
C41 Rh3 P3 87.04(10)
H2 Rh3 P4 85.4(16)
C41 Rh3 P4 88.91(10)
P3 Rh3 P4 169.28(3)
H2 Rh3 Cl3 96.8(16)
C41 Rh3 Cl3 177.18(10)
P3 Rh3 Cl3 90.47(4)
P4 Rh3 Cl3 93.77(4)
H2 Rh3 Cl4 179.6(17)
C41 Rh3 Cl4 95.95(8)
P3 Rh3 Cl4 95.97(3)
P4 Rh3 Cl4 94.31(3)
Cl3 Rh3 Cl4 82.98(3)
H2 Rh3 H2 0(3)
C41 Rh3 H2 84.3(16)
P3 Rh3 H2 84.4(16)
P4 Rh3 H2 85.4(16)
Cl3 Rh3 H2 96.8(16)
Cl4 Rh3 H2 179.6(17)
Rh2 Cl1 Rh1 95.72(3)
Rh2 Cl2 Rh1 94.59(3)
Rh4B Cl3 Rh3 98.06(5)
Rh4A Cl3 Rh3 92.43(4)
Rh4A Cl4 Rh3 95.98(4)
Rh3 Cl4 Rh4B 93.82(4)
C2 S1 P1 99.53(12)
C6 S2 P2 98.04(13)
C42 S3 P3 96.63(12)
C46 S4 P4 99.48(12)
C7 P1 C13 101.13(15)
C7 P1 S1 103.97(12)
C13 P1 S1 102.99(11)
C7 P1 Rh1 123.54(11)
C13 P1 Rh1 117.19(12)
S1 P1 Rh1 105.63(4)
C19 P2 C25 102.41(16)
C19 P2 S2 103.24(13)
C25 P2 S2 106.26(13)
C19 P2 Rh1 118.98(11)
C25 P2 Rh1 118.32(12)
S2 P2 Rh1 106.09(5)
C53 P3 C47 102.71(16)
C53 P3 S3 106.87(12)
C47 P3 S3 104.17(14)
C53 P3 Rh3 117.50(12)
C47 P3 Rh3 119.17(13)
S3 P3 Rh3 105.18(4)
C59 P4 C65 101.0(3)
C65 P4 C59' 102.9(3)
C59 P4 S4 97.6(2)
C65 P4 S4 104.84(13)
C59' P4 S4 110.3(2)
C59 P4 Rh3 125.9(3)
C65 P4 Rh3 118.29(12)
C59' P4 Rh3 114.4(3)
S4 P4 Rh3 105.68(5)
C6 C1 C2 114.0(3)
C6 C1 Rh1 122.8(3)
C2 C1 Rh1 123.2(2)
C3 C2 C1 123.3(3)
C3 C2 S1 113.6(3)
C1 C2 S1 123.1(3)
C4 C3 C2 119.8(4)
C4 C3 H3 120.1
C2 C3 H3 120.1
C5 C4 C3 119.7(4)
C5 C4 H4 120.2
C3 C4 H4 120.2
C4 C5 C6 120.2(4)
C4 C5 H5 119.9
C6 C5 H5 119.9
C5 C6 C1 123.0(3)
C5 C6 S2 113.6(3)
C1 C6 S2 123.4(3)
C8 C7 C12 118.7(3)
C8 C7 P1 123.4(3)
C12 C7 P1 117.7(3)
C7 C8 C9 120.4(4)
C7 C8 H8 119.8
C9 C8 H8 119.8
C10 C9 C8 120.2(4)
C10 C9 H9 119.9
C8 C9 H9 119.9
C11 C10 C9 119.6(4)
C11 C10 H10 120.2
C9 C10 H10 120.2
C10 C11 C12 120.6(4)
C10 C11 H11 119.7
C12 C11 H11 119.7
C11 C12 C7 120.4(4)
C11 C12 H12 119.8
C7 C12 H12 119.8
C18 C13 C14 118.9(3)
C18 C13 P1 121.0(3)
C14 C13 P1 120.0(3)
C15 C14 C13 120.7(3)
C15 C14 H14 119.6
C13 C14 H14 119.6
C16 C15 C14 120.3(4)
C16 C15 H15 119.9
C14 C15 H15 119.9
C15 C16 C17 119.7(3)
C15 C16 H16 120.2
C17 C16 H16 120.2
C16 C17 C18 120.4(4)
C16 C17 H17 119.8
C18 C17 H17 119.8
C13 C18 C17 120.0(4)
C13 C18 H18 120.0
C17 C18 H18 120.0
C20 C19 C24 119.0(3)
C20 C19 P2 119.6(3)
C24 C19 P2 121.3(3)
C21 C20 C19 120.5(4)
C21 C20 H20 119.7
C19 C20 H20 119.7
C20 C21 C22 119.7(5)
C20 C21 H21 120.2
C22 C21 H21 120.2
C23 C22 C21 120.6(4)
C23 C22 H22 119.7
C21 C22 H22 119.7
C22 C23 C24 120.4(4)
C22 C23 H23 119.8
C24 C23 H23 119.8
C23 C24 C19 119.8(4)
C23 C24 H24 120.1
C19 C24 H24 120.1
C30 C25 C26 118.8(3)
C30 C25 P2 121.0(3)
C26 C25 P2 120.2(3)
C25 C26 C27 119.8(4)
C25 C26 H26 120.1
C27 C26 H26 120.1
C28 C27 C26 120.7(4)
C28 C27 H27 119.7
C26 C27 H27 119.7
C29 C28 C27 119.9(4)
C29 C28 H28 120.0
C27 C28 H28 120.0
C28 C29 C30 119.6(4)
C28 C29 H29 120.2
C30 C29 H29 120.2
C25 C30 C29 121.2(4)
C25 C30 H30 119.4
C29 C30 H30 119.4
C32 C31 C38 122.4(4)
C32 C31 Rh2 70.6(2)
C38 C31 Rh2 112.4(3)
C32 C31 H31 114.6
C38 C31 H31 114.6
Rh2 C31 H31 114.6
C31 C32 C33 123.6(4)
C31 C32 Rh2 70.4(2)
C33 C32 Rh2 112.6(3)
C31 C32 H32 114.2
C33 C32 H32 114.2
Rh2 C32 H32 114.2
C34 C33 C32 115.2(4)
C34 C33 H33A 108.5
C32 C33 H33A 108.5
C34 C33 H33B 108.5
C32 C33 H33B 108.5
H33A C33 H33B 107.5
C33 C34 C35 114.5(3)
C33 C34 H34A 108.6
C35 C34 H34A 108.6
C33 C34 H34B 108.6
C35 C34 H34B 108.6
H34A C34 H34B 107.6
C36 C35 C34 123.0(4)
C36 C35 Rh2 70.8(2)
C34 C35 Rh2 113.1(3)
C36 C35 H35 114.2
C34 C35 H35 114.2
Rh2 C35 H35 114.2
C35 C36 C37 125.6(4)
C35 C36 Rh2 70.6(2)
C37 C36 Rh2 111.7(3)
C35 C36 H36 113.7
C37 C36 H36 113.7
Rh2 C36 H36 113.7
C38 C37 C36 115.6(4)
C38 C37 H37A 108.4
C36 C37 H37A 108.4
C38 C37 H37B 108.4
C36 C37 H37B 108.4
H37A C37 H37B 107.4
C37 C38 C31 114.8(4)
C37 C38 H38A 108.6
C31 C38 H38A 108.6
C37 C38 H38B 108.6
C31 C38 H38B 108.6
H38A C38 H38B 107.5
C42 C41 C46 114.0(3)
C42 C41 Rh3 123.0(2)
C46 C41 Rh3 122.9(2)
C43 C42 C41 123.0(3)
C43 C42 S3 114.8(3)
C41 C42 S3 122.2(3)
C44 C43 C42 120.3(4)
C44 C43 H43 119.8
C42 C43 H43 119.8
C45 C44 C43 119.2(4)
C45 C44 H44 120.4
C43 C44 H44 120.4
C44 C45 C46 120.7(4)
C44 C45 H45 119.7
C46 C45 H45 119.7
C45 C46 C41 122.7(3)
C45 C46 S4 114.7(3)
C41 C46 S4 122.5(3)
C52 C47 C48 119.2(4)
C52 C47 P3 119.7(3)
C48 C47 P3 120.9(3)
C47 C48 C49 120.0(4)
C47 C48 H48 120.0
C49 C48 H48 120.0
C50 C49 C48 120.5(4)
C50 C49 H49 119.8
C48 C49 H49 119.8
C49 C50 C51 119.2(4)
C49 C50 H50 120.4
C51 C50 H50 120.4
C50 C51 C52 120.8(4)
C50 C51 H51 119.6
C52 C51 H51 119.6
C47 C52 C51 120.1(4)
C47 C52 H52 120.0
C51 C52 H52 120.0
C54 C53 C58 119.0(3)
C54 C53 P3 120.2(3)
C58 C53 P3 120.7(3)
C53 C54 C55 120.8(4)
C53 C54 H54 119.6
C55 C54 H54 119.6
C56 C55 C54 120.4(4)
C56 C55 H55 119.8
C54 C55 H55 119.8
C55 C56 C57 119.7(4)
C55 C56 H56 120.1
C57 C56 H56 120.1
C56 C57 C58 120.2(4)
C56 C57 H57 119.9
C58 C57 H57 119.9
C53 C58 C57 119.9(4)
C53 C58 H58 120.1
C57 C58 H58 120.1
C60 C59 C64 120.0
C60 C59 P4 126.1(4)
C64 C59 P4 113.7(4)
C59 C60 C61 120.0
C59 C60 H60 120.0
C61 C60 H60 120.0
C62 C61 C60 120.0
C62 C61 H61 120.0
C60 C61 H61 120.0
C61 C62 C63 120.0
C61 C62 H62 120.0
C63 C62 H62 120.0
C64 C63 C62 120.0
C64 C63 H63 120.0
C62 C63 H63 120.0
C63 C64 C59 120.0
C63 C64 H64 120.0
C59 C64 H64 120.0
C60' C59' C64' 120.0
C60' C59' P4 119.7(4)
C64' C59' P4 120.2(4)
C59' C60' C61' 120.0
C59' C60' H60' 120.0
C61' C60' H60' 120.0
C62' C61' C60' 120.0
C62' C61' H61' 120.0
C60' C61' H61' 120.0
C63' C62' C61' 120.0
C63' C62' H62' 120.0
C61' C62' H62' 120.0
C62' C63' C64' 120.0
C62' C63' H63' 120.0
C64' C63' H63' 120.0
C63' C64' C59' 120.0
C63' C64' H64' 120.0
C59' C64' H64' 120.0
C66 C65 C70 119.2(3)
C66 C65 P4 121.2(3)
C70 C65 P4 119.6(3)
C65 C66 C67 119.6(4)
C65 C66 H66 120.2
C67 C66 H66 120.2
C68 C67 C66 120.5(4)
C68 C67 H67 119.7
C66 C67 H67 119.7
C67 C68 C69 120.2(4)
C67 C68 H68 119.9
C69 C68 H68 119.9
C68 C69 C70 119.4(4)
C68 C69 H69 120.3
C70 C69 H69 120.3
C65 C70 C69 121.0(4)
C65 C70 H70 119.5
C69 C70 H70 119.5
C75 Rh4A C72 82.6(3)
C75 Rh4A C76 39.0(3)
C72 Rh4A C76 91.7(3)
C75 Rh4A C71 97.8(3)
C72 Rh4A C71 37.7(4)
C76 Rh4A C71 82.3(3)
C75 Rh4A Cl4 91.7(2)
C72 Rh4A Cl4 167.1(3)
C76 Rh4A Cl4 91.1(2)
C71 Rh4A Cl4 155.2(3)
C75 Rh4A Cl3 162.9(3)
C72 Rh4A Cl3 94.4(2)
C76 Rh4A Cl3 158.1(3)
C71 Rh4A Cl3 89.7(2)
Cl4 Rh4A Cl3 87.68(4)
C72 C71 C78 124.2(8)
C72 C71 Rh4A 70.3(5)
C78 C71 Rh4A 111.2(5)
C72 C71 H71 114.3
C78 C71 H71 114.3
Rh4A C71 H71 114.3
C71 C72 C73 121.5(7)
C71 C72 Rh4A 72.0(5)
C73 C72 Rh4A 112.6(5)
C71 C72 H72 114.6
C73 C72 H72 114.6
Rh4A C72 H72 114.6
C74 C73 C72 112.0(6)
C74 C73 H73A 109.2
C72 C73 H73A 109.2
C74 C73 H73B 109.2
C72 C73 H73B 109.2
H73A C73 H73B 107.9
C75 C74 C73 113.7(7)
C75 C74 H74A 108.8
C73 C74 H74A 108.8
C75 C74 H74B 108.8
C73 C74 H74B 108.8
H74A C74 H74B 107.7
C76 C75 C74 124.6(8)
C76 C75 Rh4A 71.3(4)
C74 C75 Rh4A 111.8(5)
C76 C75 H75 113.9
C74 C75 H75 113.9
Rh4A C75 H75 113.9
C75 C76 C77 122.7(8)
C75 C76 Rh4A 69.7(4)
C77 C76 Rh4A 113.4(5)
C75 C76 H76 114.4
C77 C76 H76 114.4
Rh4A C76 H76 114.4
C78 C77 C76 113.9(6)
C78 C77 H77A 108.8
C76 C77 H77A 108.8
C78 C77 H77B 108.8
C76 C77 H77B 108.8
H77A C77 H77B 107.7
C77 C78 C71 113.5(7)
C77 C78 H78A 108.9
C71 C78 H78A 108.9
C77 C78 H78B 108.9
C71 C78 H78B 108.9
H78A C78 H78B 107.7
C82 Rh4B C81 38.1(4)
C82 Rh4B C86 96.8(4)
C81 Rh4B C86 82.9(4)
C82 Rh4B C85 83.1(4)
C81 Rh4B C85 94.0(4)
C86 Rh4B C85 38.6(4)
C82 Rh4B Cl3 90.0(3)
C81 Rh4B Cl3 97.2(3)
C86 Rh4B Cl3 168.8(3)
C85 Rh4B Cl3 152.0(3)
C82 Rh4B Cl4 160.4(3)
C81 Rh4B Cl4 161.3(3)
C86 Rh4B Cl4 92.1(3)
C85 Rh4B Cl4 93.2(3)
Cl3 Rh4B Cl4 84.27(5)
C82 C81 C88 121.9(10)
C82 C81 Rh4B 70.7(7)
C88 C81 Rh4B 113.7(6)
C82 C81 H81 114.4
C88 C81 H81 114.4
Rh4B C81 H81 114.4
C81 C82 C83 127.4(9)
C81 C82 Rh4B 71.2(6)
C83 C82 Rh4B 113.1(7)
C81 C82 H82 112.6
C83 C82 H82 112.6
Rh4B C82 H82 112.6
C84 C83 C82 111.9(8)
C84 C83 H83A 109.2
C82 C83 H83A 109.2
C84 C83 H83B 109.2
C82 C83 H83B 109.2
H83A C83 H83B 107.9
C83 C84 C85 115.8(8)
C83 C84 H84A 108.3
C85 C84 H84A 108.3
C83 C84 H84B 108.3
C85 C84 H84B 108.3
H84A C84 H84B 107.4
C86 C85 C84 122.2(10)
C86 C85 Rh4B 70.0(5)
C84 C85 Rh4B 111.3(7)
C86 C85 H85 115.0
C84 C85 H85 115.0
Rh4B C85 H85 115.0
C85 C86 C87 123.1(9)
C85 C86 Rh4B 71.4(5)
C87 C86 Rh4B 112.5(6)
C85 C86 H86 114.2
C87 C86 H86 114.2
Rh4B C86 H86 114.2
C86 C87 C88 114.1(8)
C86 C87 H87A 108.7
C88 C87 H87A 108.7
C86 C87 H87B 108.7
C88 C87 H87B 108.7
H87A C87 H87B 107.6
C81 C88 C87 114.2(8)
C81 C88 H88A 108.7
C87 C88 H88A 108.7
C81 C88 H88B 108.7
C87 C88 H88B 108.7
H88A C88 H88B 107.6

loop_
_geom_bond_atom_site_label_1
_geom_bond_atom_site_label_2
_geom_bond_distance
Rh1 H1 1.754(19)
Rh1 C1 2.021(3)
Rh1 P2 2.2826(9)
Rh1 P1 2.2904(9)
Rh1 Cl1 2.4770(9)
Rh1 Cl2 2.5188(8)
Rh1 H1 1.754(19)
Rh2 C31 2.095(4)
Rh2 C32 2.097(4)
Rh2 C35 2.105(3)
Rh2 C36 2.107(3)
Rh2 Cl1 2.4076(8)
Rh2 Cl2 2.4093(8)
Rh3 H2 1.761(19)
Rh3 C41 2.018(3)
Rh3 P3 2.2700(9)
Rh3 P4 2.2728(9)
Rh3 Cl3 2.4827(9)
Rh3 Cl4 2.5165(9)
Rh3 H2 1.761(19)
Cl3 Rh4B 2.4011(12)
Cl3 Rh4A 2.4785(12)
Cl4 Rh4A 2.2998(13)
Cl4 Rh4B 2.534(2)
S1 C2 1.769(4)
S1 P1 2.0892(13)
S2 C6 1.773(4)
S2 P2 2.0827(14)
S3 C42 1.779(4)
S3 P3 2.0915(13)
S4 C46 1.774(4)
S4 P4 2.0841(13)
P1 C7 1.829(3)
P1 C13 1.833(3)
P2 C19 1.818(3)
P2 C25 1.827(3)
P3 C53 1.816(3)
P3 C47 1.816(4)
P4 C59 1.770(4)
P4 C65 1.830(3)
P4 C59' 1.885(4)
C1 C6 1.412(5)
C1 C2 1.413(5)
C2 C3 1.388(5)
C3 C4 1.377(6)
C3 H3 0.9500
C4 C5 1.373(6)
C4 H4 0.9500
C5 C6 1.391(5)
C5 H5 0.9500
C7 C8 1.383(5)
C7 C12 1.387(5)
C8 C9 1.390(6)
C8 H8 0.9500
C9 C10 1.377(7)
C9 H9 0.9500
C10 C11 1.369(6)
C10 H10 0.9500
C11 C12 1.385(5)
C11 H11 0.9500
C12 H12 0.9500
C13 C18 1.380(5)
C13 C14 1.386(5)
C14 C15 1.382(5)
C14 H14 0.9500
C15 C16 1.373(5)
C15 H15 0.9500
C16 C17 1.375(6)
C16 H16 0.9500
C17 C18 1.398(5)
C17 H17 0.9500
C18 H18 0.9500
C19 C20 1.386(6)
C19 C24 1.406(5)
C20 C21 1.382(5)
C20 H20 0.9500
C21 C22 1.381(7)
C21 H21 0.9500
C22 C23 1.370(7)
C22 H22 0.9500
C23 C24 1.380(6)
C23 H23 0.9500
C24 H24 0.9500
C25 C30 1.382(5)
C25 C26 1.384(5)
C26 C27 1.389(5)
C26 H26 0.9500
C27 C28 1.375(6)
C27 H27 0.9500
C28 C29 1.369(6)
C28 H28 0.9500
C29 C30 1.387(5)
C29 H29 0.9500
C30 H30 0.9500
C31 C32 1.399(6)
C31 C38 1.519(6)
C31 H31 1.0000
C32 C33 1.506(6)
C32 H32 1.0000
C33 C34 1.493(7)
C33 H33A 0.9900
C33 H33B 0.9900
C34 C35 1.514(6)
C34 H34A 0.9900
C34 H34B 0.9900
C35 C36 1.394(6)
C35 H35 1.0000
C36 C37 1.486(6)
C36 H36 1.0000
C37 C38 1.466(7)
C37 H37A 0.9900
C37 H37B 0.9900
C38 H38A 0.9900
C38 H38B 0.9900
C41 C42 1.410(5)
C41 C46 1.411(5)
C42 C43 1.397(5)
C43 C44 1.371(6)
C43 H43 0.9500
C44 C45 1.366(6)
C44 H44 0.9500
C45 C46 1.398(5)
C45 H45 0.9500
C47 C52 1.383(6)
C47 C48 1.385(5)
C48 C49 1.392(5)
C48 H48 0.9500
C49 C50 1.375(6)
C49 H49 0.9500
C50 C51 1.375(7)
C50 H50 0.9500
C51 C52 1.384(6)
C51 H51 0.9500
C52 H52 0.9500
C53 C54 1.381(5)
C53 C58 1.386(5)
C54 C55 1.383(5)
C54 H54 0.9500
C55 C56 1.366(6)
C55 H55 0.9500
C56 C57 1.382(6)
C56 H56 0.9500
C57 C58 1.396(5)
C57 H57 0.9500
C58 H58 0.9500
C59 C60 1.3900
C59 C64 1.3900
C60 C61 1.3900
C60 H60 0.9500
C61 C62 1.3900
C61 H61 0.9500
C62 C63 1.3900
C62 H62 0.9500
C63 C64 1.3900
C63 H63 0.9500
C64 H64 0.9500
C59' C60' 1.3900
C59' C64' 1.3900
C60' C61' 1.3900
C60' H60' 0.9500
C61' C62' 1.3900
C61' H61' 0.9500
C62' C63' 1.3900
C62' H62' 0.9500
C63' C64' 1.3900
C63' H63' 0.9500
C64' H64' 0.9500
C65 C66 1.377(5)
C65 C70 1.379(5)
C66 C67 1.394(5)
C66 H66 0.9500
C67 C68 1.364(6)
C67 H67 0.9500
C68 C69 1.374(6)
C68 H68 0.9500
C69 C70 1.382(6)
C69 H69 0.9500
C70 H70 0.9500
Rh4A C75 2.090(7)
Rh4A C72 2.102(8)
Rh4A C76 2.111(7)
Rh4A C71 2.122(9)
C71 C72 1.365(13)
C71 C78 1.522(10)
C71 H71 1.0000
C72 C73 1.547(10)
C72 H72 1.0000
C73 C74 1.511(8)
C73 H73A 0.9900
C73 H73B 0.9900
C74 C75 1.493(10)
C74 H74A 0.9900
C74 H74B 0.9900
C75 C76 1.402(12)
C75 H75 1.0000
C76 C77 1.516(10)
C76 H76 1.0000
C77 C78 1.508(7)
C77 H77A 0.9900
C77 H77B 0.9900
C78 H78A 0.9900
C78 H78B 0.9900
Rh4B C82 2.073(10)
Rh4B C81 2.080(10)
Rh4B C86 2.102(9)
Rh4B C85 2.119(9)
C81 C82 1.356(15)
C81 C88 1.513(11)
C81 H81 1.0000
C82 C83 1.527(13)
C82 H82 1.0000
C83 C84 1.512(8)
C83 H83A 0.9900
C83 H83B 0.9900
C84 C85 1.529(12)
C84 H84A 0.9900
C84 H84B 0.9900
C85 C86 1.395(14)
C85 H85 1.0000
C86 C87 1.507(12)
C86 H86 1.0000
C87 C88 1.516(8)
C87 H87A 0.9900
C87 H87B 0.9900
C88 H88A 0.9900
C88 H88B 0.9900

loop_
_geom_torsion_atom_site_label_1
_geom_torsion_atom_site_label_2
_geom_torsion_atom_site_label_3
_geom_torsion_atom_site_label_4
_geom_torsion
C6 C1 C2 C3 -1.0(5)
Rh1 C1 C2 C3 -179.6(3)
C6 C1 C2 S1 178.4(3)
Rh1 C1 C2 S1 -0.2(4)
P1 S1 C2 C3 -179.4(3)
P1 S1 C2 C1 1.1(3)
C1 C2 C3 C4 -0.6(6)
S1 C2 C3 C4 180.0(4)
C2 C3 C4 C5 1.3(7)
C3 C4 C5 C6 -0.4(8)
C4 C5 C6 C1 -1.3(7)
C4 C5 C6 S2 -179.9(4)
C2 C1 C6 C5 1.9(5)
Rh1 C1 C6 C5 -179.5(3)
C2 C1 C6 S2 -179.6(3)
Rh1 C1 C6 S2 -1.0(4)
P2 S2 C6 C5 -171.4(3)
P2 S2 C6 C1 9.9(3)
C13 P1 C7 C8 -94.5(3)
S1 P1 C7 C8 12.0(3)
Rh1 P1 C7 C8 131.9(3)
C13 P1 C7 C12 81.1(3)
S1 P1 C7 C12 -172.3(2)
Rh1 P1 C7 C12 -52.5(3)
C12 C7 C8 C9 -1.3(6)
P1 C7 C8 C9 174.3(4)
C7 C8 C9 C10 1.1(7)
C8 C9 C10 C11 0.2(7)
C9 C10 C11 C12 -1.2(6)
C10 C11 C12 C7 1.0(6)
C8 C7 C12 C11 0.3(5)
P1 C7 C12 C11 -175.5(3)
C7 P1 C13 C18 -132.5(3)
S1 P1 C13 C18 120.2(3)
Rh1 P1 C13 C18 4.7(3)
C7 P1 C13 C14 50.4(3)
S1 P1 C13 C14 -56.9(3)
Rh1 P1 C13 C14 -172.4(2)
C18 C13 C14 C15 -1.8(5)
P1 C13 C14 C15 175.3(3)
C13 C14 C15 C16 1.1(6)
C14 C15 C16 C17 0.7(6)
C15 C16 C17 C18 -1.9(7)
C14 C13 C18 C17 0.7(6)
P1 C13 C18 C17 -176.4(3)
C16 C17 C18 C13 1.2(7)
C25 P2 C19 C20 -42.7(3)
S2 P2 C19 C20 -153.0(3)
Rh1 P2 C19 C20 89.9(3)
C25 P2 C19 C24 141.0(3)
S2 P2 C19 C24 30.7(3)
Rh1 P2 C19 C24 -86.4(3)
C24 C19 C20 C21 -0.2(6)
P2 C19 C20 C21 -176.6(3)
C19 C20 C21 C22 0.5(6)
C20 C21 C22 C23 -0.8(7)
C21 C22 C23 C24 1.0(7)
C22 C23 C24 C19 -0.7(6)
C20 C19 C24 C23 0.4(6)
P2 C19 C24 C23 176.7(3)
C19 P2 C25 C30 -73.7(3)
S2 P2 C25 C30 34.3(3)
Rh1 P2 C25 C30 153.3(3)
C19 P2 C25 C26 104.2(3)
S2 P2 C25 C26 -147.9(3)
Rh1 P2 C25 C26 -28.8(3)
C30 C25 C26 C27 0.3(6)
P2 C25 C26 C27 -177.6(3)
C25 C26 C27 C28 0.3(7)
C26 C27 C28 C29 -0.7(7)
C27 C28 C29 C30 0.4(6)
C26 C25 C30 C29 -0.6(6)
P2 C25 C30 C29 177.3(3)
C28 C29 C30 C25 0.2(6)
C38 C31 C32 C33 -0.1(6)
Rh2 C31 C32 C33 104.7(4)
C38 C31 C32 Rh2 -104.8(4)
C31 C32 C33 C34 -65.2(6)
Rh2 C32 C33 C34 15.6(6)
C32 C33 C34 C35 -8.4(7)
C33 C34 C35 C36 78.7(5)
C33 C34 C35 Rh2 -2.7(5)
C34 C35 C36 C37 -2.3(6)
Rh2 C35 C36 C37 103.3(4)
C34 C35 C36 Rh2 -105.6(3)
C35 C36 C37 C38 -61.0(6)
Rh2 C36 C37 C38 20.0(6)
C36 C37 C38 C31 -13.5(7)
C32 C31 C38 C37 80.9(6)
Rh2 C31 C38 C37 0.3(6)
C46 C41 C42 C43 2.0(5)
Rh3 C41 C42 C43 -175.3(3)
C46 C41 C42 S3 -176.7(2)
Rh3 C41 C42 S3 6.0(4)
P3 S3 C42 C43 161.3(2)
P3 S3 C42 C41 -19.9(3)
C41 C42 C43 C44 0.5(5)
S3 C42 C43 C44 179.3(3)
C42 C43 C44 C45 -2.4(6)
C43 C44 C45 C46 1.7(6)
C44 C45 C46 C41 1.0(6)
C44 C45 C46 S4 -176.3(3)
C42 C41 C46 C45 -2.7(5)
Rh3 C41 C46 C45 174.6(3)
C42 C41 C46 S4 174.3(2)
Rh3 C41 C46 S4 -8.4(4)
P4 S4 C46 C45 -174.9(2)
P4 S4 C46 C41 7.8(3)
C53 P3 C47 C52 -158.6(4)
S3 P3 C47 C52 -47.3(4)
Rh3 P3 C47 C52 69.5(4)
C53 P3 C47 C48 26.4(4)
S3 P3 C47 C48 137.7(3)
Rh3 P3 C47 C48 -105.5(3)
C52 C47 C48 C49 -2.0(7)
P3 C47 C48 C49 173.0(3)
C47 C48 C49 C50 -0.8(7)
C48 C49 C50 C51 2.9(8)
C49 C50 C51 C52 -2.1(9)
C48 C47 C52 C51 2.8(8)
P3 C47 C52 C51 -172.3(5)
C50 C51 C52 C47 -0.7(10)
C47 P3 C53 C54 70.1(3)
S3 P3 C53 C54 -39.2(3)
Rh3 P3 C53 C54 -157.0(3)
C47 P3 C53 C58 -106.6(3)
S3 P3 C53 C58 144.1(3)
Rh3 P3 C53 C58 26.3(3)
C58 C53 C54 C55 0.8(6)
P3 C53 C54 C55 -175.9(3)
C53 C54 C55 C56 -0.5(6)
C54 C55 C56 C57 0.3(7)
C55 C56 C57 C58 -0.4(7)
C54 C53 C58 C57 -0.9(6)
P3 C53 C58 C57 175.8(3)
C56 C57 C58 C53 0.7(6)
C65 P4 C59 C60 135.8(4)
C59' P4 C59 C60 -125(2)
S4 P4 C59 C60 29.0(5)
Rh3 P4 C59 C60 -86.7(5)
C65 P4 C59 C64 -48.3(5)
C59' P4 C59 C64 50.9(18)
S4 P4 C59 C64 -155.1(4)
Rh3 P4 C59 C64 89.2(5)
C64 C59 C60 C61 0.0
P4 C59 C60 C61 175.6(6)
C59 C60 C61 C62 0.0
C60 C61 C62 C63 0.0
C61 C62 C63 C64 0.0
C62 C63 C64 C59 0.0
C60 C59 C64 C63 0.0
P4 C59 C64 C63 -176.2(5)
C59 P4 C59' C60' 32(2)
C65 P4 C59' C60' 115.7(3)
S4 P4 C59' C60' 4.3(4)
Rh3 P4 C59' C60' -114.6(3)
C59 P4 C59' C64' -150(2)
C65 P4 C59' C64' -66.3(5)
S4 P4 C59' C64' -177.7(4)
Rh3 P4 C59' C64' 63.3(5)
C64' C59' C60' C61' 0.0
P4 C59' C60' C61' 178.0(6)
C59' C60' C61' C62' 0.0
C60' C61' C62' C63' 0.0
C61' C62' C63' C64' 0.0
C62' C63' C64' C59' 0.0
C60' C59' C64' C63' 0.0
P4 C59' C64' C63' -177.9(6)
C59 P4 C65 C66 123.3(4)
C59' P4 C65 C66 108.9(4)
S4 P4 C65 C66 -135.7(3)
Rh3 P4 C65 C66 -18.3(4)
C59 P4 C65 C70 -55.9(4)
C59' P4 C65 C70 -70.3(4)
S4 P4 C65 C70 45.2(4)
Rh3 P4 C65 C70 162.6(3)
C70 C65 C66 C67 -1.5(6)
P4 C65 C66 C67 179.4(3)
C65 C66 C67 C68 -0.5(6)
C66 C67 C68 C69 0.6(7)
C67 C68 C69 C70 1.2(8)
C66 C65 C70 C69 3.4(7)
P4 C65 C70 C69 -177.4(4)
C68 C69 C70 C65 -3.2(8)
C78 C71 C72 C73 3.1(12)
Rh4A C71 C72 C73 105.9(7)
C78 C71 C72 Rh4A -102.8(8)
C71 C72 C73 C74 -92.6(10)
Rh4A C72 C73 C74 -10.6(9)
C72 C73 C74 C75 26.6(10)
C73 C74 C75 C76 51.5(10)
C73 C74 C75 Rh4A -30.2(9)
C74 C75 C76 C77 1.4(11)
Rh4A C75 C76 C77 105.4(7)
C74 C75 C76 Rh4A -104.0(7)
C75 C76 C77 C78 -88.1(10)
Rh4A C76 C77 C78 -8.0(11)
C76 C77 C78 C71 22.7(12)
C72 C71 C78 C77 53.6(11)
Rh4A C71 C78 C77 -26.5(10)
C88 C81 C82 C83 -1.3(17)
Rh4B C81 C82 C83 105.2(11)
C88 C81 C82 Rh4B -106.5(9)
C81 C82 C83 C84 -59.0(15)
Rh4B C82 C83 C84 24.5(11)
C82 C83 C84 C85 -18.1(14)
C83 C84 C85 C86 82.8(13)
C83 C84 C85 Rh4B 3.7(13)
C84 C85 C86 C87 2.0(14)
Rh4B C85 C86 C87 105.2(9)
C84 C85 C86 Rh4B -103.1(9)
C85 C86 C87 C88 -63.9(13)
Rh4B C86 C87 C88 17.9(12)
C82 C81 C88 C87 82.6(13)
Rh4B C81 C88 C87 1.4(13)
C86 C87 C88 C81 -12.7(14)
